data_1507917
loop_
_publ_author_name
'Costantino, Ferdinando'
'Gentili, Pier Luigi'
'Guerri, Annalisa'
'Ienco, Andrea'
'Midollini, Stefano'
'Oberhauser, Werner'

_publ_section_title
;
 Structural similarities in 1D coordination polymers of alkaline earth
 diphosphinates
;
_journal_name_full
;
Inorganica Chimica Acta
;
_journal_page_first 150
_journal_page_last 157
_journal_paper_doi 10.1016/j.ica.2012.05.024
_journal_volume 391
_journal_year 2012
_chemical_formula_moiety 'C26 H28 O9 P4 Sr'
_chemical_formula_sum 'C26 H28 O9 P4 Sr'
_chemical_formula_weight 696.01
_space_group_IT_number 2
_symmetry_cell_setting triclinic
_symmetry_space_group_name_Hall '-P 1'
_symmetry_space_group_name_H-M 'P -1'
_cell_angle_alpha 68.955(5)
_cell_angle_beta 80.153(8)
_cell_angle_gamma 84.602(7)
_cell_formula_units_Z 2
_cell_length_a 7.6364(5)
_cell_length_b 11.9907(7)
_cell_length_c 16.519(1)
_cell_measurement_temperature 293(2)
_cell_volume 1390.01(16)
_computing_structure_refinement GSAS
_diffrn_ambient_temperature 293(2)
_diffrn_detector 'Position sensitive detector'
_diffrn_detector_type 'PIX-CEL solid state fast detector'
_diffrn_measurement_device_type 'PANalytical X Pert Pro'
_diffrn_radiation_polarisn_ratio 0.7
_diffrn_radiation_probe x-ray
_diffrn_source 'sealed X-ray tube'
_diffrn_source_target Cu
_exptl_absorpt_correction_T_max 1.00000
_exptl_absorpt_correction_T_min 1.00000
_exptl_absorpt_process_details
;   GSAS Absorption/surface roughness correction: function number 0
 No correction is applied.
;
_exptl_crystal_density_diffrn 1.662
_exptl_crystal_F_000 704.0
_pd_calc_method 'Rietveld Refinement'
_pd_char_colour white
_pd_instr_location ' ?'
_pd_meas_2theta_range_inc 0.01
_pd_meas_2theta_range_max 105.9733
_pd_meas_2theta_range_min 4.0033
_pd_meas_scan_method step
_pd_proc_2theta_range_inc 0.01
_pd_proc_2theta_range_max 105.9258
_pd_proc_2theta_range_min 3.9558
_pd_proc_info_datetime 2011-04-18T09:51:53
_pd_proc_info_excluded_regions ' ?'
_pd_proc_ls_background_function
;   GSAS Background function number 1 with 22 terms.
 Shifted Chebyshev function of 1st kind
      1:    10213.9     2:   -15363.4     3:    10728.9     4:   -6825.02    
      5:    4226.78     6:   -2887.58     7:    2681.91     8:   -2398.89    
      9:    1776.31    10:   -1157.68    11:    570.239    12:   -276.337    
     13:    335.468    14:   -500.666    15:    591.024    16:   -523.913    
     17:    306.642    18:   -111.591    19:    3.18895    20:    67.5791    
     21:   -52.2523    22:   -20.8748    
;
_pd_proc_ls_peak_cutoff 0.01000
_pd_proc_ls_profile_function
;
 CW Profile function number 3 with  19 terms
 Pseudovoigt profile coefficients as parameterized in
 P. Thompson, D.E. Cox & J.B. Hastings (1987). J. Appl. Cryst.,20,79-83.
 Asymmetry correction of L.W. Finger, D.E. Cox & A. P. Jephcoat (1994).
 J. Appl. Cryst.,27,892-900.
 Peak tails are ignored  where the intensity is below 0.0100 times the peak
   Aniso. broadening axis   0.0   0.0   1.0
;
_pd_proc_ls_prof_R_factor 0.0219
_pd_proc_ls_prof_wR_expected 0.0118
_pd_proc_ls_prof_wR_factor 0.0278
_pd_spec_mounting ' ?'
_pd_spec_mount_mode transmission
_pd_spec_shape cylinder
_refine_ls_goodness_of_fit_all 2.50
_refine_ls_matrix_type full
_refine_ls_number_parameters 74
_refine_ls_number_restraints 49
_refine_ls_R_Fsqd_factor 0.06551
_refine_ls_shift/su_max 0.02
_refine_ls_shift/su_mean 0.13
_reflns_d_resolution_high 0.966
_reflns_d_resolution_low 15.248
_reflns_limit_h_max 8
_reflns_limit_h_min 0
_reflns_limit_k_max 12
_reflns_limit_k_min -12
_reflns_limit_l_max 17
_reflns_limit_l_min -16
_reflns_number_total 6428
_cod_data_source_file ICA-2012-391-150-157-1.cif
_cod_data_source_block global
_cod_depositor_comments
;
The following automatic conversions were performed:

'_geom_bond_publ_flag' value 'N' changed to 'n' according to the
built-in table from CIF Core dictionary named 'cif_core.dic' version
2.4.1 from 2010-06-29 (48 times).

'_geom_angle_publ_flag' value 'N'
changed to 'n' according to the built-in table from CIF Core
dictionary named 'cif_core.dic' version 2.4.1 from 2010-06-29 (64
times).

Automatic conversion script
Id: cif_fix_values 1715 2011-07-08 13:25:40Z adriana 
;
_cod_original_sg_symbol_Hall '-p 1'
_cod_database_code 1507917

loop_
_symmetry_equiv_pos_site_id
_symmetry_equiv_pos_as_xyz
1 +x,+y,+z
-1 -x,-y,-z

loop_
_atom_site_type_symbol
_atom_site_label
_atom_site_fract_x
_atom_site_fract_y
_atom_site_fract_z
_atom_site_occupancy
_atom_site_thermal_displace_type
_atom_site_U_iso_or_equiv
_atom_site_symmetry_multiplicity
Sr Sr1 0.2350(9) 0.5111(5) 0.0458(4) 1.0 Uiso 0.0207 2
P P1 0.4667(12) 0.2405(8) 0.0035(6) 1.0 Uiso 0.0241 2
P P2 0.0419(11) 0.2558(7) 0.0164(5) 1.0 Uiso 0.0234 2
P P3 0.3460(12) 0.5153(8) 0.2634(6) 1.0 Uiso 0.0258 2
P P4 -0.0702(12) 0.5195(8) 0.2596(6) 1.0 Uiso 0.0254 2
O O1 0.4794(22) 0.3548(7) 0.0138(10) 1.0 Uiso 0.024 2
O O2 0.6146(11) 0.2017(14) -0.0546(7) 1.0 Uiso 0.028 2
O O3 0.0565(20) 0.3622(8) 0.0412(9) 1.0 Uiso 0.029 2
O O4 -0.0865(13) 0.2554(13) -0.0386(8) 1.0 Uiso 0.031 2
O O5 0.3640(23) 0.4738(14) 0.1867(6) 1.0 Uiso 0.034 2
O O6 0.4660(12) 0.6018(10) 0.2636(12) 1.0 Uiso 0.039 2
O O7 -0.0215(24) 0.4753(14) 0.1841(6) 1.0 Uiso 0.03 2
O O8 -0.2134(11) 0.6131(10) 0.2511(12) 1.0 Uiso 0.039 2
O O9 0.294(4) 0.5319(26) -0.1096(19) 1.0 Uiso 0.03 2
C C1 0.265 0.2251 -0.0366 1.0 Uiso 0.02 2
H H1A 0.2749 0.2799 -0.0969 1.0 Uiso 0.024 2
H H1B 0.2686 0.1448 -0.038 1.0 Uiso 0.024 2
C C2 0.124 0.5927 0.2699 1.0 Uiso 0.02 2
H H2A 0.0991 0.6053 0.3257 1.0 Uiso 0.024 2
H H2B 0.1331 0.6711 0.2243 1.0 Uiso 0.024 2
C C11 0.472 0.1228 0.1135 1.0 Uiso 0.023 2
C C12 0.437 0.0078 0.1227 1.0 Uiso 0.023 2
H H12 0.4018 -0.0063 0.0761 1.0 Uiso 0.027 2
C C13 0.452 -0.0861 0.1997 1.0 Uiso 0.032 2
H H13 0.4346 -0.1641 0.2045 1.0 Uiso 0.039 2
C C14 0.494 -0.062 0.2697 1.0 Uiso 0.046 2
H H14 0.4993 -0.1235 0.3233 1.0 Uiso 0.055 2
C C15 0.53 0.055 0.2601 1.0 Uiso 0.045 2
H H15 0.5621 0.0701 0.3067 1.0 Uiso 0.054 2
C C16 0.516 0.1447 0.184 1.0 Uiso 0.03 2
H H16 0.5375 0.2223 0.1785 1.0 Uiso 0.036 2
C C21 0.011 0.1262 0.1181 1.0 Uiso 0.025 2
C C22 -0.043 0.0179 0.1171 1.0 Uiso 0.033 2
H H22 -0.0666 0.0143 0.0649 1.0 Uiso 0.04 2
C C23 -0.06 -0.082 0.1905 1.0 Uiso 0.044 2
H H23 -0.099 -0.1519 0.1891 1.0 Uiso 0.053 2
C C24 -0.02 -0.076 0.2672 1.0 Uiso 0.057 2
H H24 -0.0227 -0.1449 0.3168 1.0 Uiso 0.068 2
C C25 0.027 0.036 0.2714 1.0 Uiso 0.052 2
H H25 0.0441 0.0411 0.3242 1.0 Uiso 0.063 2
C C26 0.044 0.132 0.1965 1.0 Uiso 0.036 2
H H26 0.078 0.2033 0.1976 1.0 Uiso 0.043 2
C C31 0.337 0.387 0.3602 1.0 Uiso 0.027 2
C C32 0.302 0.278 0.3595 1.0 Uiso 0.042 2
H H32 0.2863 0.2712 0.3069 1.0 Uiso 0.05 2
C C33 0.289 0.178 0.4343 1.0 Uiso 0.053 2
H H33 0.2695 0.1038 0.4317 1.0 Uiso 0.064 2
C C34 0.305 0.187 0.5111 1.0 Uiso 0.055 2
H H34 0.2903 0.1203 0.5621 1.0 Uiso 0.066 2
C C35 0.341 0.296 0.5162 1.0 Uiso 0.052 2
H H35 0.3554 0.3008 0.5695 1.0 Uiso 0.062 2
C C36 0.357 0.3938 0.4412 1.0 Uiso 0.035 2
H H36 0.3805 0.4668 0.4439 1.0 Uiso 0.042 2
C C41 -0.123 0.3961 0.3568 1.0 Uiso 0.025 2
C C42 -0.16 0.2929 0.3475 1.0 Uiso 0.039 2
H H42 -0.1508 0.2888 0.2917 1.0 Uiso 0.047 2
C C43 -0.209 0.196 0.4197 1.0 Uiso 0.054 2
H H43 -0.2368 0.1262 0.413 1.0 Uiso 0.065 2
C C44 -0.219 0.2 0.5041 1.0 Uiso 0.063 2
H H44 -0.2514 0.1338 0.5538 1.0 Uiso 0.075 2
C C45 -0.179 0.304 0.5112 1.0 Uiso 0.056 2
H H45 -0.1817 0.3083 0.5665 1.0 Uiso 0.067 2
C C46 -0.136 0.3997 0.4395 1.0 Uiso 0.036 2
H H46 -0.1135 0.4706 0.446 1.0 Uiso 0.043 2

loop_
_atom_type_symbol
_atom_type_number_in_cell
_atom_type_scat_dispersion_real
_atom_type_scat_dispersion_imag
_atom_type_scat_Cromer_Mann_a1
_atom_type_scat_Cromer_Mann_a2
_atom_type_scat_Cromer_Mann_a3
_atom_type_scat_Cromer_Mann_a4
_atom_type_scat_Cromer_Mann_b1
_atom_type_scat_Cromer_Mann_b2
_atom_type_scat_Cromer_Mann_b3
_atom_type_scat_Cromer_Mann_b4
_atom_type_scat_Cromer_Mann_c
_atom_type_scat_source
Sr 2.0 0.000 0.000 17.5663 1.55640 9.81840 14.0988 5.42200 0.16640 2.66940 132.376 2.50640 International_Tables_Vol_C
P 8.0 0.000 0.000 6.43450 1.90670 4.17910 27.1570 1.78000 0.52600 1.49080 68.1645 1.11490 International_Tables_Vol_C
O 18.0 0.000 0.000 3.04850 13.2771 2.28680 5.70110 1.54630 0.32390 0.86700 32.9089 0.25080 International_Tables_Vol_C
H 52.0 0.000 0.000 0.49300 10.5109 0.32291 26.1257 0.14019 3.14236 0.04081 57.7997 0.00304 International_Tables_Vol_C
C 52.0 0.000 0.000 2.31000 20.8439 1.02000 10.2075 1.58860 0.56870 0.86500 51.6512 0.21560 International_Tables_Vol_C

loop_
_diffrn_radiation_wavelength
_diffrn_radiation_wavelength_wt
_diffrn_radiation_type
_diffrn_radiation_wavelength_id
1.540500 1.000 CuK\a~1~ 1
1.544300 0.500 CuK\a~2~ 2

loop_
_geom_angle_atom_site_label_1
_geom_angle_atom_site_label_2
_geom_angle_atom_site_label_3
_geom_angle
_geom_angle_site_symmetry_1
_geom_angle_site_symmetry_3
_geom_angle_publ_flag
Sr1 Sr1 Sr1 134.43(31) -1_565 -1_665 n
O1 Sr1 O1 79.19(30) 1_555 -1_665 n
O1 Sr1 O3 78.5(4) 1_555 1_555 n
O1 Sr1 O3 132.9(4) 1_555 -1_565 n
O1 Sr1 O4 156.3(5) 1_555 -1_565 n
O1 Sr1 O5 86.9(4) 1_555 1_555 n
O1 Sr1 O7 127.8(6) 1_555 1_555 n
O1 Sr1 O9 67.2(7) 1_555 1_555 n
O1 Sr1 O3 151.3(5) -1_665 1_555 n
O1 Sr1 O3 109.5(4) -1_665 -1_565 n
O1 Sr1 O4 77.7(4) -1_665 -1_565 n
O1 Sr1 O5 78.2(5) -1_665 1_555 n
O1 Sr1 O7 133.9(5) -1_665 1_555 n
O1 Sr1 O9 77.4(8) -1_665 1_555 n
O3 Sr1 O3 74.2(4) 1_555 -1_565 n
O3 Sr1 O4 121.3(4) 1_555 -1_565 n
O3 Sr1 O5 118.1(6) 1_555 1_555 n
O3 Sr1 O7 74.6(4) 1_555 1_555 n
O3 Sr1 O9 77.5(8) 1_555 1_555 n
O3 Sr1 O4 52.74(19) -1_565 -1_565 n
O3 Sr1 O5 139.9(4) -1_565 1_555 n
O3 Sr1 O7 80.1(5) -1_565 1_555 n
O3 Sr1 O9 69.9(7) -1_565 1_555 n
O4 Sr1 O5 93.5(4) -1_565 1_555 n
O4 Sr1 O7 73.6(4) -1_565 1_555 n
O4 Sr1 O9 102.3(7) -1_565 1_555 n
O5 Sr1 O7 68.6(5) 1_555 1_555 n
O5 Sr1 O9 147.2(7) 1_555 1_555 n
O7 Sr1 O9 143.5(8) 1_555 1_555 n
O1 P1 O2 118.2(8) 1_555 1_555 n
O1 P1 C1 114.7 1_555 1_555 n
O1 P1 C11 106.9 1_555 1_555 n
O2 P1 C1 104.1 1_555 1_555 n
O2 P1 C11 103.8 1_555 1_555 n
C1 P1 C11 108.3 1_555 1_555 n
O3 P2 O4 120.9(8) 1_555 1_555 n
O3 P2 C1 106.7 1_555 1_555 n
O3 P2 C21 107.2 1_555 1_555 n
O4 P2 C1 108.2 1_555 1_555 n
O4 P2 C21 109.5 1_555 1_555 n
C1 P2 C21 102.8 1_555 1_555 n
O5 P3 O6 120.3(8) 1_555 1_555 n
O5 P3 C2 106.9 1_555 1_555 n
O5 P3 C31 107.9 1_555 1_555 n
O6 P3 C2 103.3 1_555 1_555 n
O6 P3 C31 111.6 1_555 1_555 n
C2 P3 C31 105.7 1_555 1_555 n
O7 P4 O8 116.3(8) 1_555 1_555 n
O7 P4 C2 108.9 1_555 1_555 n
O7 P4 C41 108.8 1_555 1_555 n
O8 P4 C2 103.5 1_555 1_555 n
O8 P4 C41 110.3 1_555 1_555 n
C2 P4 C41 108.8 1_555 1_555 n
Sr1 O1 Sr1 100.81(30) 1_555 -1_665 n
Sr1 O1 P1 132.2(9) 1_555 1_555 n
Sr1 O1 P1 124.7(10) -1_665 1_555 n
Sr1 O3 Sr1 105.8(4) 1_555 -1_565 n
Sr1 O3 P2 149.0(9) 1_555 1_555 n
Sr1 O3 P2 93.1(8) -1_565 1_555 n
Sr1 O4 P2 93.2(8) -1_565 1_555 n
Sr1 O5 P3 141.7(8) 1_555 1_555 n
Sr1 O7 P4 137.1(8) 1_555 1_555 n
P1 C1 P2 121.7 1_555 1_555 n
P3 C2 P4 118.1 1_555 1_555 n

loop_
_geom_bond_atom_site_label_1
_geom_bond_atom_site_label_2
_geom_bond_distance
_geom_bond_site_symmetry_2
_geom_bond_publ_flag
Sr1 O1 2.644(17) 1_555 n
Sr1 O1 2.665(14) -1_665 n
Sr1 O3 2.375(14) 1_555 n
Sr1 O3 2.867(17) -1_565 n
Sr1 O4 2.890(17) -1_565 n
Sr1 O5 2.557(13) 1_555 n
Sr1 O7 2.676(12) 1_555 n
Sr1 O9 2.454(27) 1_555 n
P1 O1 1.455(8) 1_555 n
P1 O2 1.505(8) 1_555 n
P1 C1 1.826 1_555 n
P1 C11 1.862 1_555 n
P2 O3 1.491(8) 1_555 n
P2 O4 1.448(8) 1_555 n
P2 C1 1.846 1_555 n
P2 C21 1.831 1_555 n
P3 O5 1.500(8) 1_555 n
P3 O6 1.449(8) 1_555 n
P3 C2 1.860 1_555 n
P3 C31 1.773 1_555 n
P4 O7 1.502(8) 1_555 n
P4 O8 1.478(8) 1_555 n
P4 C2 1.854 1_555 n
P4 C41 1.765 1_555 n
C11 C12 1.37874 1_555 n
C12 C13 1.37686 1_555 n
C13 C14 1.38122 1_555 n
C14 C15 1.40241 1_555 n
C15 C16 1.34233 1_555 n
C16 C11 1.38138 1_555 n
C21 C22 1.40540 1_555 n
C22 C23 1.36169 1_555 n
C23 C24 1.38050 1_555 n
C24 C25 1.45027 1_555 n
C25 C26 1.35021 1_555 n
C26 C21 1.38753 1_555 n
C31 C32 1.36287 1_555 n
C32 C33 1.37505 1_555 n
C33 C34 1.33788 1_555 n
C34 C35 1.39480 1_555 n
C35 C36 1.36265 1_555 n
C36 C31 1.40390 1_555 n
C41 C42 1.36083 1_555 n
C42 C43 1.35882 1_555 n
C43 C44 1.40103 1_555 n
C44 C45 1.36055 1_555 n
C45 C46 1.33761 1_555 n
C46 C41 1.36865 1_555 n
